data_2218780
loop_
_publ_author_name
'Fan, Zheng'
'Shan, Shang'
'Wang, Shan-Heng'
'Wang, Wen-Long'

_publ_section_title
;
 (<i>E</i>)-1-(3-Methoxyphenyl)ethanone 4-nitrophenylhydrazone
;
_journal_coeditor_code OM2241
_journal_issue 7
_journal_name_full 'Acta Crystallographica Section E'
_journal_page_first o1341
_journal_paper_doi 10.1107/S1600536808018618
_journal_volume 64
_journal_year 2008
_chemical_formula_iupac 'C15 H15 N3 O3'
_chemical_formula_moiety 'C15 H15 N3 O3'
_chemical_formula_sum 'C15 H15 N3 O3'
_chemical_formula_weight 285.30
_chemical_name_systematic
;
(<i>E</i>)-1-(3-Methoxyphenyl)ethanone 4-nitrophenylhydrazone
;
_space_group_IT_number 14
_symmetry_cell_setting monoclinic
_symmetry_space_group_name_Hall '-P 2ybc'
_symmetry_space_group_name_H-M 'P 1 21/c 1'
_atom_sites_solution_hydrogens geom
_atom_sites_solution_primary direct
_atom_sites_solution_secondary difmap
_audit_creation_method SHELXL-97
_cell_angle_alpha 90.00
_cell_angle_beta 96.332(11)
_cell_angle_gamma 90.00
_cell_formula_units_Z 4
_cell_length_a 4.2977(17)
_cell_length_b 24.709(9)
_cell_length_c 13.132(5)
_cell_measurement_reflns_used 4665
_cell_measurement_temperature 295(2)
_cell_measurement_theta_max 25.0
_cell_measurement_theta_min 2.0
_cell_volume 1386.0(9)
_computing_cell_refinement 'PROCESS-AUTO (Rigaku, 1998)'
_computing_data_collection 'PROCESS-AUTO (Rigaku, 1998)'
_computing_data_reduction 'CrystalStructure (Rigaku/MSC, 2002)'
_computing_molecular_graphics 'ORTEP-3 for Windows (Farrugia, 1997)'
_computing_publication_material 'WinGX (Farrugia, 1999)'
_computing_structure_refinement 'SHELXL97 (Sheldrick, 2008)'
_computing_structure_solution 'SIR92 (Altomare <i>et al.</i>,  1993)'
_diffrn_ambient_temperature 295(2)
_diffrn_detector_area_resol_mean 10.00
_diffrn_measured_fraction_theta_full 0.993
_diffrn_measured_fraction_theta_max 0.993
_diffrn_measurement_device_type 'Rigaku R-AXIS RAPID IP'
_diffrn_measurement_method \w
_diffrn_radiation_monochromator graphite
_diffrn_radiation_source 'fine-focus sealed tube'
_diffrn_radiation_type MoK\a
_diffrn_radiation_wavelength 0.71073
_diffrn_reflns_av_R_equivalents 0.0447
_diffrn_reflns_av_sigmaI/netI 0.0382
_diffrn_reflns_limit_h_max 5
_diffrn_reflns_limit_h_min -5
_diffrn_reflns_limit_k_max 31
_diffrn_reflns_limit_k_min -30
_diffrn_reflns_limit_l_max 15
_diffrn_reflns_limit_l_min -16
_diffrn_reflns_number 16470
_diffrn_reflns_theta_full 27.00
_diffrn_reflns_theta_max 27.00
_diffrn_reflns_theta_min 1.65
_diffrn_standards_interval_count 0
_diffrn_standards_interval_time 0
_diffrn_standards_number 0
_exptl_absorpt_coefficient_mu 0.098
_exptl_absorpt_correction_type none
_exptl_crystal_colour red
_exptl_crystal_density_diffrn 1.367
_exptl_crystal_density_method 'not measured'
_exptl_crystal_description prism
_exptl_crystal_F_000 600
_exptl_crystal_size_max 0.32
_exptl_crystal_size_mid 0.26
_exptl_crystal_size_min 0.22
_refine_diff_density_max 0.150
_refine_diff_density_min -0.165
_refine_ls_extinction_method none
_refine_ls_goodness_of_fit_ref 1.029
_refine_ls_hydrogen_treatment constr
_refine_ls_matrix_type full
_refine_ls_number_parameters 192
_refine_ls_number_reflns 3014
_refine_ls_number_restraints 0
_refine_ls_restrained_S_all 1.029
_refine_ls_R_factor_all 0.1022
_refine_ls_R_factor_gt 0.0487
_refine_ls_shift/su_max 0.000
_refine_ls_shift/su_mean 0.000
_refine_ls_structure_factor_coef Fsqd
_refine_ls_weighting_details 'calc w=1/[\s^2^(Fo^2^)+(0.0685P)^2^+0.02P] where P=(Fo^2^+2Fc^2^)/3'
_refine_ls_weighting_scheme calc
_refine_ls_wR_factor_gt 0.1244
_refine_ls_wR_factor_ref 0.1408
_reflns_number_gt 1643
_reflns_number_total 3014
_reflns_threshold_expression I>2\s(I)
_cod_data_source_file om2241.cif
_cod_data_source_block I
_cod_original_sg_symbol_H-M 'P 21/c'
_cod_database_code 2218780
_cod_database_fobs_code 2218780

loop_
_symmetry_equiv_pos_as_xyz
'x, y, z'
'-x, y+1/2, -z+1/2'
'-x, -y, -z'
'x, -y-1/2, z-1/2'

loop_
_atom_site_type_symbol
_atom_site_label
_atom_site_fract_x
_atom_site_fract_y
_atom_site_fract_z
_atom_site_U_iso_or_equiv
_atom_site_adp_type
_atom_site_calc_flag
_atom_site_refinement_flags
_atom_site_occupancy
N N1 0.2858(3) 0.59466(6) 0.29114(11) 0.0540(4) Uani d . 1
N N2 0.4535(3) 0.63991(6) 0.27160(11) 0.0573(4) Uani d . 1
H H2 0.4405 0.6533 0.2109 0.069 Uiso calc R 1
N N3 1.2264(4) 0.73954(7) 0.58666(13) 0.0656(5) Uani d . 1
O O1 -0.4958(3) 0.41329(6) 0.10899(10) 0.0775(5) Uani d . 1
O O2 1.2533(4) 0.71902(6) 0.67268(11) 0.0944(6) Uani d . 1
O O3 1.3617(4) 0.78225(6) 0.56823(11) 0.0865(5) Uani d . 1
C C1 -0.0634(4) 0.52365(7) 0.24122(12) 0.0507(5) Uani d . 1
C C2 -0.2090(4) 0.48991(7) 0.16601(13) 0.0563(5) Uani d . 1
H H2A -0.2011 0.4985 0.0974 0.068 Uiso calc R 1
C C3 -0.3663(4) 0.44357(8) 0.19125(13) 0.0574(5) Uani d . 1
C C4 -0.3852(5) 0.43034(8) 0.29148(15) 0.0680(6) Uani d . 1
H H4 -0.4900 0.3993 0.3087 0.082 Uiso calc R 1
C C5 -0.2442(5) 0.46436(9) 0.36672(14) 0.0775(7) Uani d . 1
H H5 -0.2576 0.4560 0.4351 0.093 Uiso calc R 1
C C6 -0.0856(5) 0.51000(8) 0.34328(14) 0.0669(6) Uani d . 1
H H6 0.0075 0.5319 0.3955 0.080 Uiso calc R 1
C C7 0.1106(4) 0.57271(7) 0.21575(13) 0.0528(5) Uani d . 1
C C8 0.0787(5) 0.59459(9) 0.10844(15) 0.0818(7) Uani d . 1
H H8A 0.0396 0.6328 0.1099 0.123 Uiso calc R 1
H H8B -0.0926 0.5769 0.0686 0.123 Uiso calc R 1
H H8C 0.2686 0.5880 0.0782 0.123 Uiso calc R 1
C C9 -0.6460(5) 0.36382(8) 0.13053(16) 0.0790(7) Uani d . 1
H H9A -0.5045 0.3419 0.1746 0.119 Uiso calc R 1
H H9B -0.7058 0.3448 0.0677 0.119 Uiso calc R 1
H H9C -0.8290 0.3715 0.1638 0.119 Uiso calc R 1
C C10 0.6430(4) 0.66358(7) 0.35048(13) 0.0488(4) Uani d . 1
C C11 0.6824(4) 0.64122(7) 0.44883(14) 0.0574(5) Uani d . 1
H H11 0.5794 0.6094 0.4625 0.069 Uiso calc R 1
C C12 0.8742(4) 0.66645(8) 0.52547(14) 0.0582(5) Uani d . 1
H H12 0.8993 0.6518 0.5911 0.070 Uiso calc R 1
C C13 1.0288(4) 0.71338(7) 0.50517(13) 0.0520(5) Uani d . 1
C C14 0.9974(4) 0.73569(7) 0.40765(14) 0.0566(5) Uani d . 1
H H14 1.1054 0.7670 0.3942 0.068 Uiso calc R 1
C C15 0.8043(4) 0.71083(7) 0.33116(14) 0.0564(5) Uani d . 1
H H15 0.7809 0.7257 0.2657 0.068 Uiso calc R 1

loop_
_atom_site_aniso_label
_atom_site_aniso_U_11
_atom_site_aniso_U_22
_atom_site_aniso_U_33
_atom_site_aniso_U_12
_atom_site_aniso_U_13
_atom_site_aniso_U_23
N1 0.0518(9) 0.0552(9) 0.0533(9) 0.0029(7) -0.0015(7) -0.0024(7)
N2 0.0604(10) 0.0626(10) 0.0466(9) -0.0004(8) -0.0039(7) 0.0005(7)
N3 0.0698(11) 0.0610(11) 0.0636(11) 0.0079(9) -0.0042(8) -0.0123(9)
O1 0.1001(11) 0.0751(9) 0.0548(8) -0.0272(8) -0.0025(7) -0.0045(7)
O2 0.1219(14) 0.1013(12) 0.0540(9) -0.0124(10) -0.0175(9) -0.0037(8)
O3 0.1030(12) 0.0664(10) 0.0860(11) -0.0165(9) -0.0083(9) -0.0133(8)
C1 0.0511(11) 0.0553(11) 0.0446(10) 0.0082(9) 0.0000(8) -0.0006(8)
C2 0.0628(12) 0.0616(12) 0.0435(10) 0.0016(9) 0.0011(9) -0.0009(8)
C3 0.0604(12) 0.0628(12) 0.0472(11) 0.0002(10) -0.0021(9) -0.0039(9)
C4 0.0795(15) 0.0695(13) 0.0539(12) -0.0123(11) 0.0031(10) 0.0044(10)
C5 0.1069(18) 0.0822(16) 0.0425(11) -0.0145(13) 0.0039(11) 0.0070(10)
C6 0.0812(15) 0.0711(13) 0.0454(11) -0.0056(11) -0.0058(10) -0.0020(9)
C7 0.0540(11) 0.0578(11) 0.0456(11) 0.0077(9) 0.0014(9) -0.0020(8)
C8 0.0992(17) 0.0880(16) 0.0542(12) -0.0295(13) -0.0098(11) 0.0072(10)
C9 0.0948(16) 0.0627(13) 0.0760(15) -0.0158(12) -0.0063(12) -0.0003(11)
C10 0.0459(10) 0.0516(11) 0.0481(10) 0.0075(8) 0.0014(8) -0.0032(8)
C11 0.0610(12) 0.0545(11) 0.0557(12) -0.0037(9) 0.0027(9) 0.0008(9)
C12 0.0644(12) 0.0630(12) 0.0465(11) 0.0042(10) 0.0019(9) 0.0022(9)
C13 0.0518(11) 0.0514(11) 0.0511(11) 0.0084(9) -0.0020(8) -0.0077(8)
C14 0.0564(12) 0.0496(11) 0.0625(12) 0.0029(9) 0.0001(9) -0.0003(9)
C15 0.0601(12) 0.0566(11) 0.0509(11) 0.0044(9) -0.0013(9) 0.0055(9)

loop_
_atom_type_symbol
_atom_type_description
_atom_type_scat_dispersion_real
_atom_type_scat_dispersion_imag
_atom_type_scat_source
C C 0.0033 0.0000 'International Tables Vol C Tables 4.2.6.8 and 6.1.1.4'
H H 0.0000 0.0000 'International Tables Vol C Tables 4.2.6.8 and 6.1.1.4'
N N 0.0061 0.0000 'International Tables Vol C Tables 4.2.6.8 and 6.1.1.4'
O O 0.0106 0.0000 'International Tables Vol C Tables 4.2.6.8 and 6.1.1.4'

loop_
_geom_angle_atom_site_label_1
_geom_angle_atom_site_label_2
_geom_angle_atom_site_label_3
_geom_angle
C7 N1 N2 118.18(15)
N1 N2 C10 119.09(14)
N1 N2 H2 120.5
C10 N2 H2 120.5
O2 N3 O3 121.99(17)
O2 N3 C13 118.92(18)
O3 N3 C13 119.08(17)
C3 O1 C9 117.53(15)
C2 C1 C6 117.71(18)
C2 C1 C7 122.00(16)
C6 C1 C7 120.29(16)
C1 C2 C3 121.26(17)
C1 C2 H2A 119.4
C3 C2 H2A 119.4
C4 C3 O1 124.23(18)
C4 C3 C2 120.60(17)
O1 C3 C2 115.17(16)
C3 C4 C5 118.30(19)
C3 C4 H4 120.8
C5 C4 H4 120.8
C6 C5 C4 121.90(18)
C6 C5 H5 119.0
C4 C5 H5 119.0
C5 C6 C1 120.22(18)
C5 C6 H6 119.9
C1 C6 H6 119.9
N1 C7 C1 115.80(16)
N1 C7 C8 123.50(18)
C1 C7 C8 120.69(16)
C7 C8 H8A 109.5
C7 C8 H8B 109.5
H8A C8 H8B 109.5
C7 C8 H8C 109.5
H8A C8 H8C 109.5
H8B C8 H8C 109.5
O1 C9 H9A 109.5
O1 C9 H9B 109.5
H9A C9 H9B 109.5
O1 C9 H9C 109.5
H9A C9 H9C 109.5
H9B C9 H9C 109.5
N2 C10 C15 118.92(16)
N2 C10 C11 121.93(16)
C15 C10 C11 119.14(16)
C12 C11 C10 119.85(17)
C12 C11 H11 120.1
C10 C11 H11 120.1
C13 C12 C11 120.15(17)
C13 C12 H12 119.9
C11 C12 H12 119.9
C12 C13 C14 120.89(16)
C12 C13 N3 119.38(17)
C14 C13 N3 119.73(18)
C15 C14 C13 119.09(18)
C15 C14 H14 120.5
C13 C14 H14 120.5
C14 C15 C10 120.86(17)
C14 C15 H15 119.6
C10 C15 H15 119.6

loop_
_geom_bond_atom_site_label_1
_geom_bond_atom_site_label_2
_geom_bond_distance
N1 C7 1.295(2)
N1 N2 1.3699(19)
N2 C10 1.376(2)
N2 H2 0.8600
N3 O2 1.232(2)
N3 O3 1.242(2)
N3 C13 1.443(2)
O1 C3 1.380(2)
O1 C9 1.425(2)
C1 C2 1.388(2)
C1 C6 1.395(2)
C1 C7 1.482(2)
C2 C3 1.388(2)
C2 H2A 0.9300
C3 C4 1.367(3)
C4 C5 1.385(3)
C4 H4 0.9300
C5 C6 1.370(3)
C5 H5 0.9300
C6 H6 0.9300
C7 C8 1.501(3)
C8 H8A 0.9600
C8 H8B 0.9600
C8 H8C 0.9600
C9 H9A 0.9600
C9 H9B 0.9600
C9 H9C 0.9600
C10 C15 1.395(2)
C10 C11 1.398(3)
C11 C12 1.378(2)
C11 H11 0.9300
C12 C13 1.377(3)
C12 H12 0.9300
C13 C14 1.387(2)
C14 C15 1.375(2)
C14 H14 0.9300
C15 H15 0.9300

loop_
_geom_hbond_atom_site_label_D
_geom_hbond_atom_site_label_H
_geom_hbond_atom_site_label_A
_geom_hbond_site_symmetry_A
_geom_hbond_distance_DH
_geom_hbond_distance_HA
_geom_hbond_distance_DA
_geom_hbond_angle_DHA
_geom_hbond_publ_flag
N2 H2 O3 4_475 0.86 2.45 3.279(2) 161 y

loop_
_geom_torsion_atom_site_label_1
_geom_torsion_atom_site_label_2
_geom_torsion_atom_site_label_3
_geom_torsion_atom_site_label_4
_geom_torsion
C7 N1 N2 C10 -179.48(14)
C6 C1 C2 C3 -1.2(3)
C7 C1 C2 C3 178.84(16)
C9 O1 C3 C4 -3.0(3)
C9 O1 C3 C2 176.82(17)
C1 C2 C3 C4 0.9(3)
C1 C2 C3 O1 -178.98(16)
O1 C3 C4 C5 179.96(18)
C2 C3 C4 C5 0.1(3)
C3 C4 C5 C6 -0.7(3)
C4 C5 C6 C1 0.3(3)
C2 C1 C6 C5 0.7(3)
C7 C1 C6 C5 -179.42(18)
N2 N1 C7 C1 179.54(13)
N2 N1 C7 C8 -0.8(3)
C2 C1 C7 N1 -166.90(16)
C6 C1 C7 N1 13.2(2)
C2 C1 C7 C8 13.4(3)
C6 C1 C7 C8 -166.53(19)
N1 N2 C10 C15 -177.60(15)
N1 N2 C10 C11 3.4(2)
N2 C10 C11 C12 -179.86(15)
C15 C10 C11 C12 1.2(3)
C10 C11 C12 C13 -0.5(3)
C11 C12 C13 C14 -0.7(3)
C11 C12 C13 N3 179.40(16)
O2 N3 C13 C12 0.4(3)
O3 N3 C13 C12 -179.01(17)
O2 N3 C13 C14 -179.54(17)
O3 N3 C13 C14 1.1(3)
C12 C13 C14 C15 1.2(3)
N3 C13 C14 C15 -178.92(16)
C13 C14 C15 C10 -0.5(3)
N2 C10 C15 C14 -179.69(15)
C11 C10 C15 C14 -0.7(3)

loop_
_cod_related_entry_id
_cod_related_entry_database
_cod_related_entry_code
1 ChemSpider 22920406
